data_1550541
loop_
_publ_author_name
'El-Hiti, Gamal A.'
'Abdel-Wahab, Bakr F.'
'Yousif, Emad'
'Hayal Alotaibi, Mohammad'
'Hegazy, Amany S.'
'Kariuki, Benson M.'

_publ_section_title
;
 5-[5-(4-Chlorophenyl)isoxazol-3-yl]-<i>N</i>-phenyl-1,3,4-oxadiazol-2-amine
;
_journal_coeditor_code HB4282
_journal_issue 1
_journal_name_full IUCrData
_journal_page_first x190136
_journal_paper_doi 10.1107/S2414314619001366
_journal_volume 4
_journal_year 2019
_chemical_formula_iupac 'C17 H11 Cl N4 O2'
_chemical_formula_moiety 'C17 H11 Cl N4 O2'
_chemical_formula_sum 'C17 H11 Cl N4 O2'
_chemical_formula_weight 338.75
_chemical_name_systematic
;
5-[5-(4-Chlorophenyl)isoxazol-3-yl]-<i>N</i>-phenyl-1,3,4-oxadiazol-2-amine
;
_space_group_crystal_system monoclinic
_space_group_IT_number 14
_space_group_name_Hall '-P 2ybc'
_space_group_name_H-M_alt 'P 1 21/c 1'
_symmetry_space_group_name_Hall '-P 2ybc'
_symmetry_space_group_name_H-M 'P 1 21/c 1'
_atom_sites_solution_hydrogens geom
_atom_sites_solution_primary direct
_audit_creation_method SHELXL-2018/1
_cell_angle_alpha 90
_cell_angle_beta 102.061(8)
_cell_angle_gamma 90
_cell_formula_units_Z 4
_cell_length_a 17.8925(15)
_cell_length_b 7.4168(6)
_cell_length_c 11.5006(9)
_cell_measurement_reflns_used 3445
_cell_measurement_temperature 296(2)
_cell_measurement_theta_max 26.71
_cell_measurement_theta_min 3.26
_cell_volume 1492.5(2)
_computing_cell_refinement
;
CrysAlis PRO (Rigaku OD, 2015)
;
_computing_data_collection
;
CrysAlis PRO (Rigaku OD, 2015)
;
_computing_data_reduction
;
CrysAlis PRO (Rigaku OD, 2015)
;
_computing_molecular_graphics
;
ORTEP-3 for Windows and WinGX (Farrugia, 2012)
;
_computing_publication_material
;
<i>CHEMDRAW Ultra</i> (Cambridge Soft, 2001)
;
_computing_structure_refinement
;
SHELXL2018 (Sheldrick, 2015)
;
_computing_structure_solution
;
SHELXS (Sheldrick, 2008)
;
_diffrn_ambient_temperature 296(2)
_diffrn_measured_fraction_theta_full 0.999
_diffrn_measured_fraction_theta_max 0.871
_diffrn_measurement_device_type 'Rigaku Oxford Diffraction SuperNova, Dual, Cu at zero, Atlas'
_diffrn_measurement_method '\w scans'
_diffrn_radiation_type MoK\a
_diffrn_radiation_wavelength 0.71073
_diffrn_reflns_av_R_equivalents 0.0269
_diffrn_reflns_av_unetI/netI 0.0309
_diffrn_reflns_limit_h_max 23
_diffrn_reflns_limit_h_min -24
_diffrn_reflns_limit_k_max 10
_diffrn_reflns_limit_k_min -10
_diffrn_reflns_limit_l_max 16
_diffrn_reflns_limit_l_min -13
_diffrn_reflns_number 13114
_diffrn_reflns_theta_full 25.242
_diffrn_reflns_theta_max 29.800
_diffrn_reflns_theta_min 2.983
_diffrn_standards_decay_% 0
_diffrn_standards_interval_count 0
_diffrn_standards_interval_time 0
_diffrn_standards_number 0
_exptl_absorpt_coefficient_mu 0.274
_exptl_absorpt_correction_T_max 1.000
_exptl_absorpt_correction_T_min 0.768
_exptl_absorpt_correction_type gaussian
_exptl_absorpt_process_details
;
(CrysAlisPro; Rigaku OD, 2015)
;
_exptl_crystal_colour colourless
_exptl_crystal_density_diffrn 1.508
_exptl_crystal_description plate
_exptl_crystal_F_000 696
_exptl_crystal_size_max 0.324
_exptl_crystal_size_mid 0.173
_exptl_crystal_size_min 0.038
_refine_diff_density_max 0.253
_refine_diff_density_min -0.231
_refine_ls_extinction_coef 0.0044(7)
_refine_ls_extinction_expression Fc^*^=kFc[1+0.001xFc^2^\l^3^/sin(2\q)]^-1/4^
_refine_ls_extinction_method
;
SHELXL-2018/1 (Sheldrick 2018)
;
_refine_ls_goodness_of_fit_ref 1.059
_refine_ls_hydrogen_treatment constr
_refine_ls_matrix_type full
_refine_ls_number_parameters 218
_refine_ls_number_reflns 3720
_refine_ls_number_restraints 0
_refine_ls_restrained_S_all 1.059
_refine_ls_R_factor_all 0.0734
_refine_ls_R_factor_gt 0.0453
_refine_ls_shift/su_max 0.000
_refine_ls_shift/su_mean 0.000
_refine_ls_structure_factor_coef Fsqd
_refine_ls_weighting_details 'w=1/[\s^2^(Fo^2^)+(0.0390P)^2^+0.4804P] where P=(Fo^2^+2Fc^2^)/3'
_refine_ls_weighting_scheme calc
_refine_ls_wR_factor_gt 0.0966
_refine_ls_wR_factor_ref 0.1116
_reflns_number_gt 2622
_reflns_number_total 3720
_reflns_threshold_expression 'I > 2\s(I)'
_cod_data_source_file hb4282sup1.cif
_cod_data_source_block I
_cod_database_code 1550541
_shelx_space_group_comment
;
The symmetry employed for this shelxl refinement is uniquely defined
by the following loop, which should always be used as a source of
symmetry information in preference to the above space-group names.
They are only intended as comments.
;
_shelx_estimated_absorpt_t_min 0.916
_shelx_estimated_absorpt_t_max 0.990

loop_
_space_group_symop_operation_xyz
'x, y, z'
'-x, y+1/2, -z+1/2'
'-x, -y, -z'
'x, -y-1/2, z-1/2'

loop_
_atom_site_type_symbol
_atom_site_label
_atom_site_fract_x
_atom_site_fract_y
_atom_site_fract_z
_atom_site_U_iso_or_equiv
_atom_site_adp_type
_atom_site_calc_flag
_atom_site_occupancy
C C1 0.27509(9) 0.6433(2) 0.57408(14) 0.0354(4) Uani d 1
C C2 0.27554(10) 0.5711(2) 0.68585(14) 0.0380(4) Uani d 1
H H2 0.321696 0.540461 0.735750 0.046 Uiso calc 1
C C3 0.20791(11) 0.5447(2) 0.72307(15) 0.0406(4) Uani d 1
H H3 0.208175 0.496146 0.797718 0.049 Uiso calc 1
C C4 0.13988(10) 0.5911(2) 0.64829(16) 0.0419(4) Uani d 1
C C5 0.13775(10) 0.6597(3) 0.53621(16) 0.0443(4) Uani d 1
H H5 0.091345 0.687890 0.486141 0.053 Uiso calc 1
C C6 0.20539(10) 0.6856(2) 0.49975(15) 0.0410(4) Uani d 1
H H6 0.204587 0.732140 0.424398 0.049 Uiso calc 1
C C7 0.34717(10) 0.6763(2) 0.53732(14) 0.0368(4) Uani d 1
C C8 0.42112(10) 0.6850(2) 0.59279(15) 0.0411(4) Uani d 1
H H8 0.441861 0.666766 0.673050 0.049 Uiso calc 1
C C9 0.45996(10) 0.7280(2) 0.50222(15) 0.0395(4) Uani d 1
C C10 0.54121(10) 0.7559(2) 0.50955(14) 0.0386(4) Uani d 1
C C11 0.64134(9) 0.8153(2) 0.44570(14) 0.0363(4) Uani d 1
C C12 0.76067(9) 0.8721(2) 0.37782(14) 0.0348(4) Uani d 1
C C13 0.78904(10) 0.9338(2) 0.28169(15) 0.0416(4) Uani d 1
H H13 0.755572 0.967507 0.211870 0.050 Uiso calc 1
C C14 0.86646(11) 0.9450(3) 0.28962(17) 0.0480(5) Uani d 1
H H14 0.885249 0.984768 0.224560 0.058 Uiso calc 1
C C15 0.91682(11) 0.8977(3) 0.39347(17) 0.0494(5) Uani d 1
H H15 0.969268 0.906781 0.398840 0.059 Uiso calc 1
C C16 0.88857(10) 0.8372(3) 0.48854(17) 0.0473(5) Uani d 1
H H16 0.922266 0.805371 0.558565 0.057 Uiso calc 1
C C17 0.81049(10) 0.8229(2) 0.48169(15) 0.0392(4) Uani d 1
H H17 0.791856 0.780592 0.546287 0.047 Uiso calc 1
N N1 0.41386(9) 0.7429(3) 0.39846(14) 0.0606(5) Uani d 1
N N2 0.59647(9) 0.7436(2) 0.59928(13) 0.0490(4) Uani d 1
N N3 0.66384(8) 0.7833(2) 0.55885(13) 0.0487(4) Uani d 1
N N4 0.68044(8) 0.8585(2) 0.36244(12) 0.0405(4) Uani d 1
H H4 0.654043 0.880249 0.292363 0.049 Uiso calc 1
O O1 0.34130(7) 0.7092(2) 0.42024(11) 0.0600(4) Uani d 1
O O2 0.56429(6) 0.80070(17) 0.40728(10) 0.0409(3) Uani d 1
Cl Cl1 0.05523(3) 0.56575(9) 0.69766(5) 0.0682(2) Uani d 1

loop_
_atom_site_aniso_label
_atom_site_aniso_U_11
_atom_site_aniso_U_22
_atom_site_aniso_U_33
_atom_site_aniso_U_12
_atom_site_aniso_U_13
_atom_site_aniso_U_23
C1 0.0365(9) 0.0360(9) 0.0339(8) -0.0021(7) 0.0078(7) -0.0019(7)
C2 0.0399(9) 0.0403(9) 0.0324(8) -0.0005(7) 0.0046(7) -0.0025(7)
C3 0.0490(11) 0.0427(10) 0.0317(8) -0.0024(8) 0.0119(7) -0.0009(8)
C4 0.0389(10) 0.0444(10) 0.0465(10) -0.0004(8) 0.0178(8) -0.0048(8)
C5 0.0372(10) 0.0494(11) 0.0455(10) 0.0037(8) 0.0069(8) 0.0012(9)
C6 0.0422(10) 0.0467(10) 0.0344(9) 0.0018(8) 0.0088(7) 0.0054(8)
C7 0.0375(9) 0.0409(9) 0.0315(8) -0.0010(7) 0.0061(7) 0.0015(7)
C8 0.0373(9) 0.0538(11) 0.0316(8) -0.0017(8) 0.0062(7) -0.0005(8)
C9 0.0346(9) 0.0462(10) 0.0373(9) -0.0011(8) 0.0068(7) 0.0013(8)
C10 0.0348(9) 0.0480(10) 0.0338(8) -0.0012(8) 0.0087(7) 0.0001(8)
C11 0.0288(8) 0.0430(9) 0.0362(9) 0.0006(7) 0.0046(7) -0.0043(7)
C12 0.0326(9) 0.0356(9) 0.0357(8) -0.0002(7) 0.0063(7) -0.0050(7)
C13 0.0367(9) 0.0515(11) 0.0355(9) -0.0013(8) 0.0049(7) 0.0017(8)
C14 0.0435(11) 0.0560(12) 0.0471(11) -0.0051(9) 0.0154(8) 0.0002(9)
C15 0.0327(9) 0.0614(12) 0.0544(11) -0.0017(9) 0.0101(8) -0.0043(10)
C16 0.0372(10) 0.0564(12) 0.0443(10) 0.0034(9) -0.0003(8) -0.0018(9)
C17 0.0380(9) 0.0444(10) 0.0344(9) 0.0005(8) 0.0059(7) -0.0010(8)
N1 0.0337(9) 0.1058(15) 0.0422(9) -0.0077(9) 0.0076(7) 0.0204(9)
N2 0.0364(8) 0.0768(12) 0.0341(8) -0.0046(8) 0.0084(6) 0.0010(8)
N3 0.0349(8) 0.0784(12) 0.0323(8) -0.0047(8) 0.0059(6) -0.0001(8)
N4 0.0304(7) 0.0583(9) 0.0316(7) 0.0004(7) 0.0035(6) 0.0050(7)
O1 0.0337(7) 0.1065(12) 0.0386(7) -0.0082(7) 0.0048(5) 0.0204(7)
O2 0.0308(6) 0.0564(8) 0.0345(6) -0.0015(5) 0.0050(5) 0.0041(6)
Cl1 0.0494(3) 0.0880(4) 0.0766(4) 0.0034(3) 0.0345(3) 0.0077(3)

loop_
_atom_type_symbol
_atom_type_description
_atom_type_scat_dispersion_real
_atom_type_scat_dispersion_imag
_atom_type_scat_source
C C 0.0033 0.0016 'International Tables Vol C Tables 4.2.6.8 and 6.1.1.4'
H H 0.0000 0.0000 'International Tables Vol C Tables 4.2.6.8 and 6.1.1.4'
N N 0.0061 0.0033 'International Tables Vol C Tables 4.2.6.8 and 6.1.1.4'
O O 0.0106 0.0060 'International Tables Vol C Tables 4.2.6.8 and 6.1.1.4'
Cl Cl 0.1484 0.1585 'International Tables Vol C Tables 4.2.6.8 and 6.1.1.4'

loop_
_geom_angle_atom_site_label_1
_geom_angle_atom_site_label_2
_geom_angle_atom_site_label_3
_geom_angle
C2 C1 C6 119.05(16)
C2 C1 C7 119.83(15)
C6 C1 C7 121.11(15)
C3 C2 C1 120.36(16)
C3 C2 H2 119.8
C1 C2 H2 119.8
C4 C3 C2 119.23(16)
C4 C3 H3 120.4
C2 C3 H3 120.4
C5 C4 C3 121.56(16)
C5 C4 Cl1 119.36(14)
C3 C4 Cl1 119.07(14)
C6 C5 C4 118.86(17)
C6 C5 H5 120.6
C4 C5 H5 120.6
C5 C6 C1 120.92(16)
C5 C6 H6 119.5
C1 C6 H6 119.5
C8 C7 O1 109.14(15)
C8 C7 C1 135.40(16)
O1 C7 C1 115.45(14)
C7 C8 C9 104.44(15)
C7 C8 H8 127.8
C9 C8 H8 127.8
N1 C9 C8 112.40(16)
N1 C9 C10 118.31(15)
C8 C9 C10 129.29(16)
N2 C10 O2 113.04(15)
N2 C10 C9 129.36(16)
O2 C10 C9 117.60(14)
N3 C11 N4 131.36(16)
N3 C11 O2 113.02(15)
N4 C11 O2 115.62(14)
C17 C12 C13 119.92(16)
C17 C12 N4 122.98(15)
C13 C12 N4 117.08(15)
C14 C13 C12 119.99(17)
C14 C13 H13 120.0
C12 C13 H13 120.0
C13 C14 C15 120.58(18)
C13 C14 H14 119.7
C15 C14 H14 119.7
C16 C15 C14 119.29(17)
C16 C15 H15 120.4
C14 C15 H15 120.4
C15 C16 C17 120.94(17)
C15 C16 H16 119.5
C17 C16 H16 119.5
C12 C17 C16 119.28(16)
C12 C17 H17 120.4
C16 C17 H17 120.4
C9 N1 O1 104.75(14)
C10 N2 N3 106.85(14)
C11 N3 N2 105.10(13)
C11 N4 C12 126.68(14)
C11 N4 H4 116.7
C12 N4 H4 116.7
C7 O1 N1 109.26(13)
C11 O2 C10 101.99(13)

loop_
_geom_bond_atom_site_label_1
_geom_bond_atom_site_label_2
_geom_bond_distance
C1 C2 1.391(2)
C1 C6 1.393(2)
C1 C7 1.459(2)
C2 C3 1.379(2)
C2 H2 0.9300
C3 C4 1.379(3)
C3 H3 0.9300
C4 C5 1.379(3)
C4 Cl1 1.7351(18)
C5 C6 1.375(2)
C5 H5 0.9300
C6 H6 0.9300
C7 C8 1.345(2)
C7 O1 1.351(2)
C8 C9 1.404(2)
C8 H8 0.9300
C9 N1 1.306(2)
C9 C10 1.453(2)
C10 N2 1.275(2)
C10 O2 1.3665(19)
C11 N3 1.301(2)
C11 N4 1.338(2)
C11 O2 1.3611(19)
C12 C17 1.382(2)
C12 C13 1.387(2)
C12 N4 1.413(2)
C13 C14 1.372(3)
C13 H13 0.9300
C14 C15 1.383(3)
C14 H14 0.9300
C15 C16 1.372(3)
C15 H15 0.9300
C16 C17 1.387(2)
C16 H16 0.9300
C17 H17 0.9300
N1 O1 1.3952(19)
N2 N3 1.411(2)
N4 H4 0.8600

loop_
_geom_hbond_atom_site_label_D
_geom_hbond_atom_site_label_H
_geom_hbond_atom_site_label_A
_geom_hbond_site_symmetry_A
_geom_hbond_distance_DH
_geom_hbond_distance_HA
_geom_hbond_distance_DA
_geom_hbond_angle_DHA
_geom_hbond_publ_flag
C17 H17 N3 . 0.93 2.33 2.955(2) 125 yes
N4 H4 N2 4_575 0.86 2.42 3.176(2) 146 yes

_cod_database_fobs_code 1550541
